data_4502465
loop_
_publ_author_name
'Ni, Tianjun'
'Shao, Min'
'Zhu, Shourong'
'Zhao, Yongmei'
'Xing, Feifei'
'Li, Mingxing'

_publ_section_title
;
 Lotus-Root-like One-Dimensional Polymetallocages with Drastic Void
 Adaptability Constructed from
 4,4&#x2032;-Bis(1,2,4-triazol-1-ylmethyl)biphenyl and Zn(II) or Co(II)
 and Their Fluorescein Encapsulation Properties
;
_journal_issue 2
_journal_name_full 'Crystal Growth &amp; Design'
_journal_page_first 943
_journal_paper_doi 10.1021/cg901264e
_journal_volume 10
_journal_year 2010
_chemical_formula_sum 'C54 H52 F12 N18 O2 P2 Zn'
_chemical_formula_weight 1340.45
_chemical_name_systematic
;

 ?

;
_space_group_IT_number 165
_symmetry_cell_setting trigonal
_symmetry_space_group_name_Hall '-P 3 2"c'
_symmetry_space_group_name_H-M 'P -3 c 1'
_atom_sites_solution_hydrogens geom
_atom_sites_solution_primary direct
_atom_sites_solution_secondary difmap
_audit_creation_method SHELXL-97
_cell_angle_alpha 90.00
_cell_angle_beta 90.00
_cell_angle_gamma 120.00
_cell_formula_units_Z 2
_cell_length_a 9.9085(10)
_cell_length_b 9.9085(10)
_cell_length_c 33.643(7)
_cell_measurement_reflns_used 4744
_cell_measurement_temperature 571(2)
_cell_measurement_theta_max 26.83
_cell_measurement_theta_min 2.37
_cell_volume 2860.5(7)
_computing_cell_refinement 'Bruker SMART'
_computing_data_collection 'Bruker SMART'
_computing_data_reduction 'Bruker SAINT'
_computing_molecular_graphics 'Bruker SHELXTL'
_computing_publication_material 'Bruker SHELXTL'
_computing_structure_refinement 'SHELXL-97 (Sheldrick, 1997)'
_computing_structure_solution 'SHELXS-97 (Sheldrick, 1990)'
_diffrn_ambient_temperature 571(2)
_diffrn_measured_fraction_theta_full 0.999
_diffrn_measured_fraction_theta_max 0.999
_diffrn_measurement_device_type 'CCD area detector'
_diffrn_measurement_method 'phi and omega scans'
_diffrn_radiation_monochromator graphite
_diffrn_radiation_source 'fine-focus sealed tube'
_diffrn_radiation_type MoK\a
_diffrn_radiation_wavelength 0.71073
_diffrn_reflns_av_R_equivalents 0.0308
_diffrn_reflns_av_sigmaI/netI 0.0165
_diffrn_reflns_limit_h_max 11
_diffrn_reflns_limit_h_min -11
_diffrn_reflns_limit_k_max 11
_diffrn_reflns_limit_k_min -11
_diffrn_reflns_limit_l_max 36
_diffrn_reflns_limit_l_min -40
_diffrn_reflns_number 13572
_diffrn_reflns_theta_full 25.04
_diffrn_reflns_theta_max 25.04
_diffrn_reflns_theta_min 2.37
_exptl_absorpt_coefficient_mu 0.585
_exptl_absorpt_correction_T_max 0.8919
_exptl_absorpt_correction_T_min 0.8919
_exptl_absorpt_correction_type multi-scan
_exptl_absorpt_process_details sadabs
_exptl_crystal_colour colorless
_exptl_crystal_density_diffrn 1.556
_exptl_crystal_density_method 'not measured'
_exptl_crystal_description block
_exptl_crystal_F_000 1372
_exptl_crystal_size_max 0.20
_exptl_crystal_size_mid 0.20
_exptl_crystal_size_min 0.20
_refine_diff_density_max 1.269
_refine_diff_density_min -0.574
_refine_diff_density_rms 0.058
_refine_ls_extinction_coef 0.0020(6)
_refine_ls_extinction_expression Fc^*^=kFc[1+0.001xFc^2^\l^3^/sin(2\q)]^-1/4^
_refine_ls_extinction_method SHELXL
_refine_ls_goodness_of_fit_ref 1.072
_refine_ls_hydrogen_treatment constr
_refine_ls_matrix_type full
_refine_ls_number_parameters 136
_refine_ls_number_reflns 1706
_refine_ls_number_restraints 0
_refine_ls_restrained_S_all 1.072
_refine_ls_R_factor_all 0.0500
_refine_ls_R_factor_gt 0.0433
_refine_ls_shift/su_max 0.000
_refine_ls_shift/su_mean 0.000
_refine_ls_structure_factor_coef Fsqd
_refine_ls_weighting_details 'calc w=1/[\s^2^(Fo^2^)+(0.0675P)^2^+3.0643P] where P=(Fo^2^+2Fc^2^)/3'
_refine_ls_weighting_scheme calc
_refine_ls_wR_factor_gt 0.1218
_refine_ls_wR_factor_ref 0.1282
_reflns_number_gt 1474
_reflns_number_total 1706
_reflns_threshold_expression >2sigma(I)
_cod_data_source_file cg901264e_si_003.cif
_cod_data_source_block complex_1
_cod_depositor_comments
;
The following automatic conversions were performed:

'_symmetry_cell_setting' value 'Trigonal' changed to 'trigonal'
according to /home/saulius/struct/CIF-dictionaries/cif_core.dic
dictionary named 'cif_core.dic' version 2.4.2 from 2011-04-26.

Automatic conversion script
Id: cif_fix_values 1715 2011-07-08 13:25:40Z adriana 
;
_cod_original_sg_symbol_H-M P-3c1
_cod_database_code 4502465

loop_
_symmetry_equiv_pos_as_xyz
'x, y, z'
'-y, x-y, z'
'-x+y, -x, z'
'y, x, -z+1/2'
'x-y, -y, -z+1/2'
'-x, -x+y, -z+1/2'
'-x, -y, -z'
'y, -x+y, -z'
'x-y, x, -z'
'-y, -x, z-1/2'
'-x+y, y, z-1/2'
'x, x-y, z-1/2'

loop_
_atom_site_label
_atom_site_type_symbol
_atom_site_fract_x
_atom_site_fract_y
_atom_site_fract_z
_atom_site_U_iso_or_equiv
_atom_site_adp_type
_atom_site_occupancy
_atom_site_symmetry_multiplicity
_atom_site_calc_flag
_atom_site_refinement_flags
Zn1 Zn 1.0000 0.0000 0.0000 0.0267(3) Uani 1 6 d S
P1 P 0.3333 0.6667 0.06946(6) 0.0554(4) Uani 1 3 d S
N2 N 0.7626(2) 0.1204(3) 0.08738(6) 0.0322(5) Uani 1 1 d .
C7 C 0.9536(3) 0.2410(3) 0.23136(7) 0.0329(6) Uani 1 1 d .
C4 C 0.7765(3) 0.1489(3) 0.16073(7) 0.0318(6) Uani 1 1 d .
C9 C 0.7079(3) 0.1441(3) 0.19688(7) 0.0337(6) Uani 1 1 d .
H9 H 0.6018 0.1099 0.1979 0.040 Uiso 1 1 calc R
C3 C 0.6745(3) 0.0941(4) 0.12417(7) 0.0404(7) Uani 1 1 d .
H3A H 0.6004 -0.0163 0.1268 0.048 Uiso 1 1 calc R
H3B H 0.6158 0.1483 0.1226 0.048 Uiso 1 1 calc R
N1 N 0.8850(2) 0.0930(2) 0.03731(5) 0.0300(5) Uani 1 1 d .
C1 C 0.7903(3) 0.0217(3) 0.06767(7) 0.0318(6) Uani 1 1 d .
H1 H 0.7492 -0.0829 0.0741 0.038 Uiso 1 1 calc R
C6 C 1.0201(3) 0.2443(4) 0.19492(8) 0.0485(8) Uani 1 1 d .
H6 H 1.1257 0.2763 0.1938 0.058 Uiso 1 1 calc R
C2 C 0.9106(3) 0.2408(3) 0.04045(8) 0.0382(6) Uani 1 1 d .
H2 H 0.9729 0.3194 0.0227 0.046 Uiso 1 1 calc R
N3 N 0.8402(3) 0.2636(3) 0.07057(7) 0.0431(6) Uani 1 1 d .
C8 C 0.7945(3) 0.1893(3) 0.23143(7) 0.0345(6) Uani 1 1 d .
H8 H 0.7455 0.1852 0.2553 0.041 Uiso 1 1 calc R
C5 C 0.9345(3) 0.2017(4) 0.16028(8) 0.0511(9) Uani 1 1 d .
H5 H 0.9838 0.2085 0.1362 0.061 Uiso 1 1 calc R
F1 F 0.2233(3) 0.5214(3) 0.09786(8) 0.0845(7) Uani 1 1 d .
F2 F 0.1886(3) 0.6330(3) 0.04279(8) 0.0961(8) Uani 1 1 d .
O1W O 0.3333 0.6667 0.1775(8) 0.73(3) Uani 1 3 d S
H1WA H 0.3333 0.6667 0.1522 0.733 Uiso 1 3 d SR
H1WB H 0.3675 0.6102 0.1798 0.733 Uiso 0.30 1 d PR

loop_
_atom_site_aniso_label
_atom_site_aniso_U_11
_atom_site_aniso_U_22
_atom_site_aniso_U_33
_atom_site_aniso_U_23
_atom_site_aniso_U_13
_atom_site_aniso_U_12
Zn1 0.0296(3) 0.0296(3) 0.0209(4) 0.000 0.000 0.01481(15)
P1 0.0421(5) 0.0421(5) 0.0821(11) 0.000 0.000 0.0211(3)
N2 0.0319(11) 0.0416(13) 0.0245(10) -0.0067(9) -0.0022(9) 0.0193(10)
C7 0.0375(14) 0.0347(14) 0.0279(12) -0.0003(11) -0.0006(11) 0.0192(12)
C4 0.0333(13) 0.0369(14) 0.0296(12) -0.0015(10) -0.0006(10) 0.0209(12)
C9 0.0320(13) 0.0412(15) 0.0310(12) 0.0002(11) 0.0026(11) 0.0208(12)
C3 0.0336(14) 0.0597(18) 0.0289(13) -0.0084(12) 0.0019(11) 0.0241(14)
N1 0.0330(11) 0.0332(11) 0.0248(10) -0.0036(9) -0.0005(9) 0.0174(10)
C1 0.0320(13) 0.0343(14) 0.0288(12) -0.0037(11) 0.0000(10) 0.0162(11)
C6 0.0326(15) 0.080(2) 0.0350(14) -0.0104(15) -0.0033(12) 0.0299(16)
C2 0.0463(16) 0.0363(15) 0.0350(14) 0.0018(11) 0.0030(12) 0.0229(13)
N3 0.0555(15) 0.0421(14) 0.0389(12) -0.0027(10) 0.0024(11) 0.0300(12)
C8 0.0383(14) 0.0411(15) 0.0248(12) 0.0015(11) 0.0045(11) 0.0202(12)
C5 0.0386(16) 0.086(2) 0.0284(13) -0.0136(14) 0.0033(12) 0.0310(17)
F1 0.0622(14) 0.0512(13) 0.1277(19) 0.0141(13) 0.0183(14) 0.0191(11)
F2 0.0739(17) 0.0987(19) 0.118(2) -0.0114(16) -0.0324(16) 0.0448(15)
O1W 0.87(5) 0.87(5) 0.46(3) 0.000 0.000 0.44(2)

loop_
_atom_type_symbol
_atom_type_description
_atom_type_scat_dispersion_real
_atom_type_scat_dispersion_imag
_atom_type_scat_source
C C 0.0033 0.0016 'International Tables Vol C Tables 4.2.6.8 and 6.1.1.4'
H H 0.0000 0.0000 'International Tables Vol C Tables 4.2.6.8 and 6.1.1.4'
N N 0.0061 0.0033 'International Tables Vol C Tables 4.2.6.8 and 6.1.1.4'
O O 0.0106 0.0060 'International Tables Vol C Tables 4.2.6.8 and 6.1.1.4'
F F 0.0171 0.0103 'International Tables Vol C Tables 4.2.6.8 and 6.1.1.4'
P P 0.1023 0.0942 'International Tables Vol C Tables 4.2.6.8 and 6.1.1.4'
Zn Zn 0.2839 1.4301 'International Tables Vol C Tables 4.2.6.8 and 6.1.1.4'

loop_
_geom_angle_atom_site_label_1
_geom_angle_atom_site_label_2
_geom_angle_atom_site_label_3
_geom_angle
_geom_angle_site_symmetry_1
_geom_angle_site_symmetry_3
N1 Zn1 N1 89.72(7) 3_765 7_755
N1 Zn1 N1 90.28(7) 3_765 2_645
N1 Zn1 N1 89.72(7) 7_755 2_645
N1 Zn1 N1 89.72(7) 3_765 8_665
N1 Zn1 N1 90.28(7) 7_755 8_665
N1 Zn1 N1 180.00(8) 2_645 8_665
N1 Zn1 N1 180.00(8) 3_765 9_545
N1 Zn1 N1 90.28(7) 7_755 9_545
N1 Zn1 N1 89.72(7) 2_645 9_545
N1 Zn1 N1 90.28(7) 8_665 9_545
N1 Zn1 N1 90.28(7) 3_765 .
N1 Zn1 N1 180.0 7_755 .
N1 Zn1 N1 90.28(7) 2_645 .
N1 Zn1 N1 89.72(7) 8_665 .
N1 Zn1 N1 89.72(7) 9_545 .
F2 P1 F2 90.91(16) . 3_565
F2 P1 F2 90.91(16) . 2_665
F2 P1 F2 90.91(16) 3_565 2_665
F2 P1 F1 89.93(13) . 3_565
F2 P1 F1 90.62(14) 3_565 3_565
F2 P1 F1 178.25(17) 2_665 3_565
F2 P1 F1 90.61(14) . .
F2 P1 F1 178.25(17) 3_565 .
F2 P1 F1 89.93(13) 2_665 .
F1 P1 F1 88.52(15) 3_565 .
F2 P1 F1 178.25(17) . 2_665
F2 P1 F1 89.93(13) 3_565 2_665
F2 P1 F1 90.62(14) 2_665 2_665
F1 P1 F1 88.52(15) 3_565 2_665
F1 P1 F1 88.52(15) . 2_665
C1 N2 N3 110.3(2) . .
C1 N2 C3 128.4(2) . .
N3 N2 C3 121.1(2) . .
C6 C7 C8 116.6(2) . .
C6 C7 C7 121.8(3) . 6_765
C8 C7 C7 121.6(3) . 6_765
C5 C4 C9 117.9(2) . .
C5 C4 C3 123.7(2) . .
C9 C4 C3 118.4(2) . .
C8 C9 C4 121.0(2) . .
C8 C9 H9 119.5 . .
C4 C9 H9 119.5 . .
N2 C3 C4 113.2(2) . .
N2 C3 H3A 108.9 . .
C4 C3 H3A 108.9 . .
N2 C3 H3B 108.9 . .
C4 C3 H3B 108.9 . .
H3A C3 H3B 107.8 . .
C1 N1 C2 102.4(2) . .
C1 N1 Zn1 126.66(18) . .
C2 N1 Zn1 130.05(18) . .
N2 C1 N1 110.3(2) . .
N2 C1 H1 124.9 . .
N1 C1 H1 124.9 . .
C5 C6 C7 121.9(3) . .
C5 C6 H6 119.0 . .
C7 C6 H6 119.0 . .
N3 C2 N1 114.6(2) . .
N3 C2 H2 122.7 . .
N1 C2 H2 122.7 . .
C2 N3 N2 102.4(2) . .
C9 C8 C7 121.6(2) . .
C9 C8 H8 119.2 . .
C7 C8 H8 119.2 . .
C6 C5 C4 121.0(3) . .
C6 C5 H5 119.5 . .
C4 C5 H5 119.5 . .
H1WA O1W H1WB 95.7 . .

loop_
_geom_bond_atom_site_label_1
_geom_bond_atom_site_label_2
_geom_bond_distance
_geom_bond_site_symmetry_2
Zn1 N1 2.184(2) 3_765
Zn1 N1 2.184(2) 7_755
Zn1 N1 2.184(2) 2_645
Zn1 N1 2.184(2) 8_665
Zn1 N1 2.184(2) 9_545
Zn1 N1 2.184(2) .
P1 F2 1.580(2) .
P1 F2 1.580(2) 3_565
P1 F2 1.580(2) 2_665
P1 F1 1.613(2) 3_565
P1 F1 1.613(2) .
P1 F1 1.613(2) 2_665
N2 C1 1.319(3) .
N2 N3 1.354(3) .
N2 C3 1.461(3) .
C7 C6 1.385(4) .
C7 C8 1.392(4) .
C7 C7 1.486(5) 6_765
C4 C5 1.381(4) .
C4 C9 1.382(3) .
C4 C3 1.510(4) .
C9 C8 1.380(3) .
C9 H9 0.9300 .
C3 H3A 0.9700 .
C3 H3B 0.9700 .
N1 C1 1.327(3) .
N1 C2 1.360(3) .
C1 H1 0.9300 .
C6 C5 1.377(4) .
C6 H6 0.9300 .
C2 N3 1.312(3) .
C2 H2 0.9300 .
C8 H8 0.9300 .
C5 H5 0.9300 .
O1W H1WA 0.8502 .
O1W H1WB 0.7888 .

loop_
_geom_hbond_atom_site_label_D
_geom_hbond_atom_site_label_H
_geom_hbond_atom_site_label_A
_geom_hbond_distance_DH
_geom_hbond_distance_HA
_geom_hbond_distance_DA
_geom_hbond_angle_DHA
O1W H1WA F1 0.85 2.24 2.98(2) 144.6
